data_4132942
loop_
_publ_author_name
'Liu, Wenbin'
'Ren, Zhi'
'Bosse, Aaron T.'
'Liao, Kuangbiao'
'Goldstein, Elizabeth L.'
'Bacsa, John'
'Musaev, Djamaladdin G.'
'Stoltz, Brian M.'
'Davies, Huw M. L.'

_publ_section_title
;
 Catalyst-Controlled Selective Functionalization of Unactivated C-H Bonds
 in the Presence of Electronically Activated C-H Bonds.
;
_journal_issue 38
_journal_name_full 'Journal of the American Chemical Society'
_journal_page_first 12247
_journal_page_last 12255
_journal_paper_doi 10.1021/jacs.8b07534
_journal_volume 140
_journal_year 2018
_chemical_absolute_configuration ad
_chemical_formula_moiety 'C22 H16 Br Cl O2'
_chemical_formula_sum 'C22 H16 Br Cl O2'
_chemical_formula_weight 427.71
_chemical_name_systematic
;        
 (1S)-1-(5-bromo-2-chlorophenyl)-2,2-diphenylcyclopropanecarboxylic acid
;
_space_group_crystal_system orthorhombic
_space_group_IT_number 19
_space_group_name_Hall 'P 2ac 2ab'
_space_group_name_H-M_alt 'P 21 21 21'
_atom_sites_solution_hydrogens mixed
_atom_sites_solution_primary dual
_audit_creation_date 2018-05-10
_audit_creation_method
;
Olex2 1.2-dev
(compiled 2018.04.26 svn.r3501 for OlexSys, GUI svn.r5492)
;
_cell_angle_alpha 90
_cell_angle_beta 90
_cell_angle_gamma 90
_cell_formula_units_Z 8
_cell_length_a 8.91980(10)
_cell_length_b 14.41860(10)
_cell_length_c 29.7333(2)
_cell_measurement_reflns_used 20231
_cell_measurement_temperature 100(2)
_cell_measurement_theta_max 77.9240
_cell_measurement_theta_min 2.9750
_cell_volume 3824.03(6)
_computing_cell_refinement 'CrysAlisPro 1.171.39.43c (Rigaku OD, 2018)'
_computing_data_collection 'CrysAlisPro 1.171.39.43c (Rigaku OD, 2018)'
_computing_data_reduction 'CrysAlisPro 1.171.39.43c (Rigaku OD, 2018)'
_computing_molecular_graphics 'Olex2 (Dolomanov et al., 2009)'
_computing_publication_material 'Olex2 (Dolomanov et al., 2009)'
_computing_structure_refinement 'SHELXL-2014 (Sheldrick, 2015)'
_computing_structure_solution 'SHELXT (Sheldrick, 2015)'
_diffrn_ambient_environment N~2~
_diffrn_ambient_temperature 100(2)
_diffrn_detector HyPix
_diffrn_detector_type HyPix
_diffrn_measured_fraction_theta_full 0.999
_diffrn_measured_fraction_theta_max 0.978
_diffrn_measurement_details
;
List of Runs (angles in degrees, time in seconds):

  # Type    Start    End  Width  t~exp~   \w     \q     \k     \f   Frames
--------------------------------------------------------------------------
  1  \w     93.00 170.00   0.50    3.00    --  110.00 125.00   0.00  154
  2  \w    105.00 177.00   0.50    3.00    --  110.00  84.00 156.00  144
  3  \w     94.00 177.00   0.50    3.00    --  110.00  61.00 120.00  166
  4  \w    -62.00  26.00   0.50    0.50    --  -47.12  57.00   0.00  176
  5  \w     36.00 121.00   0.50    0.50    --   47.12  38.00  -8.00  170
  6  \w    -67.00 -42.00   0.50    3.00    --  -88.50  38.00  -8.00   50
  7  \w     92.00 173.00   0.50    3.00    --  110.00  15.00  90.00  162
  8  \w   -119.00 -52.00   0.50    0.50    --  -47.12 -19.00  90.00  134
  9  \w      4.00  35.00   0.50    0.50    --   47.12 -57.00 120.00   62
 10  \w     43.00  89.00   0.50    3.00    --  110.00 -61.00  90.00   92
 11  \w     39.00  88.00   0.50    3.00    --  110.00 -61.00  30.00   98
 12  \w     51.00  88.00   0.50    3.00    --  110.00 -61.00-120.00   74
 13  \w     38.00 106.00   0.50    3.00    --  110.00 -77.00  90.00  136
 14  \w     60.00  86.00   0.50    3.00    --  110.00 -95.00 -30.00   52
 15  \w     51.00  79.00   0.50    0.50    --   47.12-125.00 -60.00   56
 16  \w   -137.00-112.00   0.50    3.00    --  -88.50-132.00 -28.00   50
;
_diffrn_measurement_device 'four-circle diffractometer'
_diffrn_measurement_device_type 'XtaLAB Synergy, Dualflex, HyPix'
_diffrn_measurement_method '\w scans'
_diffrn_orient_matrix_type 'CrysAlisPro convention (1999,Acta A55,543-557)'
_diffrn_orient_matrix_UB_11 0.0181794000
_diffrn_orient_matrix_UB_12 0.0039626000
_diffrn_orient_matrix_UB_13 0.0515107000
_diffrn_orient_matrix_UB_21 -0.1506114000
_diffrn_orient_matrix_UB_22 -0.0510278000
_diffrn_orient_matrix_UB_23 0.0056679000
_diffrn_orient_matrix_UB_31 0.0825835000
_diffrn_orient_matrix_UB_32 -0.0937374000
_diffrn_orient_matrix_UB_33 -0.0009836000
_diffrn_radiation_monochromator 'multilayer mirror'
_diffrn_radiation_probe x-ray
_diffrn_radiation_type CuK\a
_diffrn_radiation_wavelength 1.54184
_diffrn_reflns_av_R_equivalents 0.0333
_diffrn_reflns_av_unetI/netI 0.0319
_diffrn_reflns_Laue_measured_fraction_full 0.999
_diffrn_reflns_Laue_measured_fraction_max 0.978
_diffrn_reflns_limit_h_max 11
_diffrn_reflns_limit_h_min -8
_diffrn_reflns_limit_k_max 16
_diffrn_reflns_limit_k_min -17
_diffrn_reflns_limit_l_max 37
_diffrn_reflns_limit_l_min -35
_diffrn_reflns_number 23741
_diffrn_reflns_point_group_measured_fraction_full 0.999
_diffrn_reflns_point_group_measured_fraction_max 0.964
_diffrn_reflns_theta_full 67.684
_diffrn_reflns_theta_max 77.913
_diffrn_reflns_theta_min 3.407
_diffrn_source 'micro-focus sealed X-ray tube'
_diffrn_source_current 1.0
_diffrn_source_type 'PhotonJet (Cu) X-ray Source'
_diffrn_source_voltage 50
_exptl_absorpt_coefficient_mu 4.317
_exptl_absorpt_correction_T_max 0.873
_exptl_absorpt_correction_T_min 0.519
_exptl_absorpt_correction_type gaussian
_exptl_absorpt_process_details
;
CrysAlisPro 1.171.39.43c (Rigaku Oxford Diffraction, 2018)
Numerical absorption correction based on gaussian integration over
			a multifaceted crystal model
Empirical absorption correction using spherical harmonics,
 implemented in SCALE3 ABSPACK scaling algorithm.
;
_exptl_crystal_colour colourless
_exptl_crystal_colour_primary colourless
_exptl_crystal_density_diffrn 1.486
_exptl_crystal_description prism
_exptl_crystal_F_000 1728
_exptl_crystal_recrystallization_method 'slow evaporation of 2% EtOAc in hexane'
_exptl_crystal_size_max 0.21
_exptl_crystal_size_mid 0.168
_exptl_crystal_size_min 0.094
_refine_diff_density_max 0.475
_refine_diff_density_min -0.390
_refine_diff_density_rms 0.049
_refine_ls_abs_structure_details
;
 Flack x determined using 3254 quotients [(I+)-(I-)]/[(I+)+(I-)]
 (Parsons, Flack and Wagner, Acta Cryst. B69 (2013) 249-259).
;
_refine_ls_abs_structure_Flack -0.010(5)
_refine_ls_extinction_coef 0.00019(5)
_refine_ls_extinction_expression Fc^*^=kFc[1+0.001xFc^2^\l^3^/sin(2\q)]^-1/4^
_refine_ls_extinction_method 'SHELXL-2018/3 (Sheldrick 2018)'
_refine_ls_goodness_of_fit_ref 1.057
_refine_ls_hydrogen_treatment mixed
_refine_ls_matrix_type full
_refine_ls_number_parameters 528
_refine_ls_number_reflns 7890
_refine_ls_number_restraints 308
_refine_ls_restrained_S_all 1.071
_refine_ls_R_factor_all 0.0253
_refine_ls_R_factor_gt 0.0242
_refine_ls_shift/su_max 0.006
_refine_ls_shift/su_mean 0.001
_refine_ls_structure_factor_coef Fsqd
_refine_ls_weighting_details 'w=1/[\s^2^(Fo^2^)+(0.0291P)^2^+1.1253P] where P=(Fo^2^+2Fc^2^)/3'
_refine_ls_weighting_scheme calc
_refine_ls_wR_factor_gt 0.0618
_refine_ls_wR_factor_ref 0.0621
_reflns_Friedel_coverage 0.756
_reflns_Friedel_fraction_full 0.999
_reflns_Friedel_fraction_max 0.947
_reflns_number_gt 7700
_reflns_number_total 7890
_reflns_threshold_expression 'I > 2\s(I)'
_cod_data_source_file ja8b07534_si_002.cif
_cod_data_source_block wl-s2cl5br-ligand
_cod_database_code 4132942
_shelx_shelxl_version_number 2018/3
_chemical_oxdiff_formula 'C176  H124  Br8  Cl8  O16  '
_shelx_space_group_comment
;
The symmetry employed for this shelxl refinement is uniquely defined
by the following loop, which should always be used as a source of
symmetry information in preference to the above space-group names.
They are only intended as comments.
;
_reflns_odcompleteness_completeness 99.97
_reflns_odcompleteness_iscentric 1
_reflns_odcompleteness_theta 68.13
_olex2_refinement_description
;
1. Fixed Uiso
 At 1.2 times of:
  All C(H) groups, All O(H) groups
 At 1.5 times of:
  All H(H) groups
2. Restrained distances
 O1-H1
 0.955 with sigma of 0.002
 H1-O1'
 1.655 with sigma of 0.001
 C3'-H3'B \\sim C3'-H3'A
 with sigma of 0.002
 C3-H3A \\sim C3'-H3'B
 with sigma of 0.002
 C4_2-C1' \\sim C4_3-C1'
 with sigma of 0.001
 C3-H3A \\sim C3-H3B
 with sigma of 0.001
 C2'-C11_5 \\sim C2'-C11_4
 with sigma of 0.001
3. Uiso/Uaniso restraints and constraints
Uanis(C4_3) \\sim Ueq: with sigma of 0.001 and sigma for terminal atoms of 0.002
Uanis(C5_3) \\sim Ueq: with sigma of 0.001 and sigma for terminal atoms of 0.002
Uanis(C11_4) \\sim Ueq: with sigma of 0.001 and sigma for terminal atoms of
0.002
Uiso(H3'B) = Uiso(H3'A)
Uanis(C11_4) = Uanis(C11_5)
Uanis(C16_4) = Uanis(C16_5)
Uanis(C15_4) = Uanis(C15_5)
Uanis(C14_4) = Uanis(C14_5)
Uanis(C13_4) = Uanis(C13_5)
Uanis(C12_4) = Uanis(C12_5)
Uanis(C5_2) = Uanis(C5_3)
Uanis(C4_2) = Uanis(C4_3)
Uanis(C9_2) = Uanis(C9_3)
Uanis(C8_2) = Uanis(C8_3)
Uanis(C7_2) = Uanis(C7_3)
Uanis(C6_2) = Uanis(C6_3)
Uiso(H3A) = Uiso(H3B)
Uiso(H3B) = Uiso(H3'B)
Uanis(Br1_2) = Uanis(Br1_3)
Uanis(Cl1_3) = Uanis(Cl1_2)
4. Rigid body (RIGU) restrains
 Br1_1, Cl1_1, C4_1, C5_1, C6_1, C7_1, C8_1, C9_1
 Br1_2, Cl1_2, C4_2, C5_2, C6_2, C7_2, C8_2, C9_2
 Br1_3, Cl1_3, C4_3, C5_3, C6_3, C7_3, C8_3, C9_3
 with sigma for 1-2 distances of 0.0002 and sigma for 1-3 distances of 0.0004
 C11_4, C12_4, C13_4, C14_4, C15_4, C16_4
 C11_5, C12_5, C13_5, C14_5, C15_5, C16_5
 with sigma for 1-2 distances of 0.0002 and sigma for 1-3 distances of 0.0004
5. Same fragment restrains
{Br1_2, Cl1_2, C4_2, C5_2, C6_2, C7_2, C8_2, C9_2}
{Br1_3, Cl1_3, C4_3, C5_3, C6_3, C7_3, C8_3, C9_3}
as
{Br1_1, Cl1_1, C4_1, C5_1, C6_1, C7_1, C8_1, C9_1} sigma for 1-2: 0.002 1-3:
0.004
{C11_5, C12_5, C13_5, C14_5, C15_5, C16_5}
as
{C11_4, C12_4, C13_4, C14_4, C15_4, C16_4} sigma for 1-2: 0.002 1-3: 0.004
6. Others
 Sof(Br1)=Sof(Cl1)=Sof(C4)=Sof(C5)=Sof(C6)=Sof(H6)=Sof(C7)=Sof(H7)=Sof(C8)=
 Sof(C9)=Sof(H9)=1-FVAR(1)
 Sof(Br1)=Sof(Cl1)=Sof(C4)=Sof(C5)=Sof(C6)=Sof(H6)=Sof(C7)=Sof(H7)=Sof(C8)=
 Sof(C9)=Sof(H9)=FVAR(1)
 Sof(C11)=Sof(C12)=Sof(H12)=Sof(C13)=Sof(H13)=Sof(C14)=Sof(H14)=Sof(C15)=
 Sof(H15)=Sof(C16)=Sof(H16)=1-FVAR(2)
 Sof(C11)=Sof(C12)=Sof(H12)=Sof(C13)=Sof(H13)=Sof(C14)=Sof(H14)=Sof(C15)=
 Sof(H15)=Sof(C16)=Sof(H16)=FVAR(2)
 Fixed X: H1(0.49172)
 Fixed Y: H1(0.25486)
 Fixed Z: H1(0.59948)
7.a Aromatic/amide H refined with riding coordinates:
 C16(H16), C15(H15), C14(H14), C13(H13), C12(H12), C18(H18), C19(H19),
 C20(H20), C21(H21), C22(H22), C18'(H18'), C19'(H19'), C20'(H20'), C21'(H21'),
 C22'(H22'), C6(H6), C7(H7), C9(H9), C6(H6), C7(H7), C9(H9), C6(H6), C7(H7),
 C9(H9), C12(H12), C13(H13), C14(H14), C15(H15), C16(H16), C12(H12), C13(H13),
 C14(H14), C15(H15), C16(H16)
7.b Idealised tetrahedral OH refined as rotating group:
 O2'(H2')
;
_olex2_diffrn_ambient_temperature_device 'Oxford Cryosystems'
_olex2_exptl_crystal_mounting_method 'The crystal was mounted on a loop with paratone oil'
_olex2_submission_original_sample_id WL-S2Cl5Br-ligand
_olex2_submission_special_instructions 'No special instructions were received'
_oxdiff_exptl_absorpt_empirical_details
;
Empirical correction (ABSPACK) includes:
- Absorption correction using spherical harmonics
- Frame scaling
;
_oxdiff_exptl_absorpt_empirical_full_max 1.312
_oxdiff_exptl_absorpt_empirical_full_min 0.792

loop_
_space_group_symop_operation_xyz
'x, y, z'
'-x+1/2, -y, z+1/2'
'-x, y+1/2, -z+1/2'
'x+1/2, -y+1/2, -z'

loop_
_atom_site_label
_atom_site_type_symbol
_atom_site_fract_x
_atom_site_fract_y
_atom_site_fract_z
_atom_site_U_iso_or_equiv
_atom_site_adp_type
_atom_site_occupancy
_atom_site_site_symmetry_order
_atom_site_calc_flag
_atom_site_refinement_flags_posn
_atom_site_refinement_flags_adp
_atom_site_refinement_flags_occupancy
_atom_site_disorder_assembly
_atom_site_disorder_group
C11 C 0.3547(3) 0.54966(16) 0.70034(8) 0.0170(4) Uani 1 1 d . . . . .
C1 C 0.5253(2) 0.45853(16) 0.64236(8) 0.0160(4) Uani 1 1 d . . . . .
C16 C 0.2915(3) 0.53053(17) 0.74227(9) 0.0215(5) Uani 1 1 d . . . . .
H16 H 0.265653 0.469817 0.749443 0.026 Uiso 1 1 calc R . . . .
C2 C 0.3707(3) 0.47238(16) 0.66615(8) 0.0162(4) Uani 1 1 d . . . . .
C15 C 0.2664(3) 0.60072(18) 0.77355(9) 0.0240(5) Uani 1 1 d . . . . .
H15 H 0.223663 0.586644 0.801250 0.029 Uiso 1 1 calc R . . . .
C3 C 0.3913(3) 0.49966(17) 0.61768(8) 0.0182(5) Uani 1 1 d D . . . .
H3A H 0.396(4) 0.5668(11) 0.6098(11) 0.021(4) Uiso 1 1 d D . . . .
H3B H 0.346(3) 0.4586(18) 0.5944(8) 0.021(4) Uiso 1 1 d D . . . .
H1 H 0.491720 0.254860 0.599480 0.032 Uiso 1 1 d DR . . . .
C14 C 0.3048(3) 0.69129(19) 0.76351(10) 0.0251(5) Uani 1 1 d . . . . .
H14 H 0.286902 0.738493 0.784135 0.030 Uiso 1 1 calc R . . . .
C13 C 0.3703(3) 0.71083(19) 0.72243(11) 0.0297(6) Uani 1 1 d . . . . .
H13 H 0.398450 0.771373 0.715718 0.036 Uiso 1 1 calc R . . . .
C12 C 0.3946(3) 0.64081(18) 0.69101(10) 0.0244(5) Uani 1 1 d . . . . .
H12 H 0.438031 0.655233 0.663447 0.029 Uiso 1 1 calc R . . . .
C10 C 0.5648(3) 0.36204(16) 0.62805(8) 0.0161(4) Uani 1 1 d . . . . .
C17 C 0.2796(3) 0.38784(16) 0.67746(8) 0.0163(4) Uani 1 1 d . . . . .
C18 C 0.3404(3) 0.31293(17) 0.70092(9) 0.0206(5) Uani 1 1 d . . . . .
H18 H 0.441920 0.312903 0.708033 0.025 Uiso 1 1 calc R . . . .
C19 C 0.2517(3) 0.23855(18) 0.71381(10) 0.0257(5) Uani 1 1 d . . . . .
H19 H 0.294162 0.188530 0.728897 0.031 Uiso 1 1 calc R . . . .
C20 C 0.0997(3) 0.2389(2) 0.70415(11) 0.0291(6) Uani 1 1 d . . . . .
H20 H 0.039729 0.189378 0.712977 0.035 Uiso 1 1 calc R . . . .
C21 C 0.0374(3) 0.3133(2) 0.68126(10) 0.0284(6) Uani 1 1 d . . . . .
H21 H -0.064702 0.314027 0.675006 0.034 Uiso 1 1 calc R . . . .
C22 C 0.1274(3) 0.38695(18) 0.66765(9) 0.0214(5) Uani 1 1 d . . . . .
H22 H 0.085133 0.436080 0.651833 0.026 Uiso 1 1 calc R . . . .
O1 O 0.4665(2) 0.31879(11) 0.60431(7) 0.0238(4) Uani 1 1 d D . . . .
O2 O 0.6888(2) 0.32844(11) 0.63838(7) 0.0209(4) Uani 1 1 d . . . . .
C1' C 0.6977(3) 0.01755(16) 0.58158(8) 0.0170(4) Uani 1 1 d D . . . .
C2' C 0.7088(3) 0.00711(16) 0.52903(8) 0.0173(4) Uani 1 1 d D . . . .
C3' C 0.5828(3) -0.03607(16) 0.55502(9) 0.0197(5) Uani 1 1 d D . . . .
H3'A H 0.587(4) -0.1040(11) 0.5611(11) 0.021(4) Uiso 1 1 d D . . . .
H3'B H 0.480(2) -0.009(2) 0.5528(11) 0.021(4) Uiso 1 1 d D . . . .
C10' C 0.6529(3) 0.11346(16) 0.59615(8) 0.0166(5) Uani 1 1 d . . . . .
C17' C 0.6741(3) 0.09010(17) 0.49982(8) 0.0195(5) Uani 1 1 d . . . . .
C18' C 0.7633(3) 0.16947(18) 0.50071(9) 0.0239(5) Uani 1 1 d . . . . .
H18' H 0.843053 0.173411 0.520757 0.029 Uiso 1 1 calc R . . . .
C19' C 0.7331(4) 0.24292(19) 0.47163(10) 0.0316(6) Uani 1 1 d . . . . .
H19' H 0.792144 0.296050 0.472488 0.038 Uiso 1 1 calc R . . . .
C20' C 0.6155(4) 0.2369(2) 0.44150(11) 0.0353(7) Uani 1 1 d . . . . .
H20' H 0.596755 0.285513 0.421759 0.042 Uiso 1 1 calc R . . . .
C21' C 0.5261(4) 0.1590(2) 0.44062(10) 0.0345(7) Uani 1 1 d . . . . .
H21' H 0.446103 0.155488 0.420617 0.041 Uiso 1 1 calc R . . . .
C22' C 0.5556(3) 0.08556(19) 0.46973(9) 0.0257(5) Uani 1 1 d . . . . .
H22' H 0.495217 0.032985 0.468978 0.031 Uiso 1 1 calc R . . . .
O1' O 0.52585(19) 0.14426(8) 0.58846(7) 0.0228(4) Uani 1 1 d D . . . .
O2' O 0.7577(2) 0.16007(12) 0.61615(6) 0.0222(4) Uani 1 1 d . . . . .
H2' H 0.722353 0.221163 0.622642 0.027 Uiso 1 1 calc GR . . . .
Br1_1 Br 0.93608(4) 0.69649(2) 0.58355(2) 0.03685(10) Uani 1 1 d D U . . .
Cl1_1 Cl 0.66340(7) 0.44281(4) 0.73904(2) 0.02308(13) Uani 1 1 d D U . . .
C4_1 C 0.6605(2) 0.51591(15) 0.65444(7) 0.0168(4) Uani 1 1 d D U . . .
C5_1 C 0.7331(2) 0.51161(15) 0.69588(7) 0.0181(4) Uani 1 1 d D U . . .
C6_1 C 0.8642(3) 0.56043(16) 0.70450(8) 0.0222(4) Uani 1 1 d D U . . .
H6_1 H 0.910213 0.555690 0.732470 0.027 Uiso 1 1 calc R . . . .
C7_1 C 0.9268(3) 0.61639(17) 0.67136(8) 0.0250(4) Uani 1 1 d D U . . .
H7_1 H 1.014249 0.649652 0.676768 0.030 Uiso 1 1 calc R . . . .
C8_1 C 0.8553(3) 0.62123(16) 0.63012(8) 0.0238(4) Uani 1 1 d D U . . .
C9_1 C 0.7246(3) 0.57265(16) 0.62158(8) 0.0205(4) Uani 1 1 d D U . . .
H9_1 H 0.678821 0.577838 0.593595 0.025 Uiso 1 1 calc R . . . .
Br1_2 Br 1.25971(5) 0.01467(10) 0.63827(2) 0.0372(2) Uani 0.867(4) 1 d D U P A 1
Cl1_2 Cl 0.58927(16) -0.13478(19) 0.65062(7) 0.0348(3) Uani 0.867(4) 1 d D U P A 1
C4_2 C 0.8084(3) -0.0276(3) 0.61280(16) 0.0177(5) Uani 0.867(4) 1 d D U P A 1
C5_2 C 0.7722(3) -0.0949(3) 0.64467(15) 0.0214(5) Uani 0.867(4) 1 d D U P A 1
C6_2 C 0.8779(3) -0.1314(4) 0.67408(15) 0.0261(5) Uani 0.867(4) 1 d D U P A 1
H6_2 H 0.850081 -0.177043 0.694559 0.031 Uiso 0.867(4) 1 calc R . P A 1
C7_2 C 1.0252(3) -0.1000(3) 0.67297(14) 0.0273(5) Uani 0.867(4) 1 d D U P A 1
H7_2 H 1.097100 -0.123986 0.692416 0.033 Uiso 0.867(4) 1 calc R . P A 1
C8_2 C 1.0614(3) -0.0320(2) 0.64206(10) 0.0233(6) Uani 0.867(4) 1 d D U P A 1
C9_2 C 0.9564(3) 0.0042(2) 0.61267(11) 0.0189(8) Uani 0.867(4) 1 d D U P A 1
H9_2 H 0.984673 0.050300 0.592524 0.023 Uiso 0.867(4) 1 calc R . P A 1
Br1_3 Br 1.2597(4) -0.0240(5) 0.63697(13) 0.0372(2) Uani 0.133(4) 1 d D U P A 2
Cl1_3 Cl 0.5701(9) -0.1381(14) 0.6441(6) 0.0348(3) Uani 0.133(4) 1 d D U P A 2
C4_3 C 0.8037(9) -0.0365(19) 0.6109(10) 0.0177(5) Uani 0.133(4) 1 d D U P A 2
C5_3 C 0.7556(12) -0.101(2) 0.6425(9) 0.0214(5) Uani 0.133(4) 1 d D U P A 2
C6_3 C 0.8509(12) -0.136(2) 0.6754(9) 0.0261(5) Uani 0.133(4) 1 d D U P A 2
H6_3 H 0.813358 -0.174412 0.697871 0.031 Uiso 0.133(4) 1 calc R . P A 2
C7_3 C 1.0025(10) -0.113(2) 0.6749(8) 0.0273(5) Uani 0.133(4) 1 d D U P A 2
H7_3 H 1.067272 -0.135492 0.696879 0.033 Uiso 0.133(4) 1 calc R . P A 2
C8_3 C 1.0540(7) -0.0569(16) 0.6406(6) 0.0233(6) Uani 0.133(4) 1 d D U P A 2
C9_3 C 0.9565(9) -0.015(2) 0.6104(8) 0.0189(8) Uani 0.133(4) 1 d D U P A 2
H9_3 H 0.993325 0.026912 0.589555 0.023 Uiso 0.133(4) 1 calc R . P A 2
C11_4 C 0.8325(8) -0.0514(7) 0.5096(7) 0.0195(6) Uani 0.410(11) 1 d D U P B 1
C12_4 C 0.8028(8) -0.1413(7) 0.4943(4) 0.0201(9) Uani 0.410(11) 1 d D U P B 1
H12_4 H 0.705807 -0.164650 0.496305 0.024 Uiso 0.410(11) 1 calc R . P B 1
C13_4 C 0.9157(10) -0.1964(5) 0.4762(3) 0.0232(9) Uani 0.410(11) 1 d D U P B 1
H13_4 H 0.893364 -0.254380 0.464202 0.028 Uiso 0.410(11) 1 calc R . P B 1
C14_4 C 1.0622(9) -0.1639(6) 0.4762(3) 0.0226(8) Uani 0.410(11) 1 d D U P B 1
H14_4 H 1.139558 -0.202354 0.466645 0.027 Uiso 0.410(11) 1 calc R . P B 1
C15_4 C 1.0936(7) -0.0748(7) 0.4902(3) 0.0219(8) Uani 0.410(11) 1 d D U P B 1
H15_4 H 1.191656 -0.052881 0.489346 0.026 Uiso 0.410(11) 1 calc R . P B 1
C16_4 C 0.9790(8) -0.0175(6) 0.5058(4) 0.0201(8) Uani 0.410(11) 1 d D U P B 1
H16_4 H 0.999876 0.043531 0.513653 0.024 Uiso 0.410(11) 1 calc R . P B 1
C11_5 C 0.8222(6) -0.0592(5) 0.5098(5) 0.0195(6) Uani 0.590(11) 1 d D U P B 2
C12_5 C 0.7720(6) -0.1403(5) 0.4888(3) 0.0201(9) Uani 0.590(11) 1 d D U P B 2
H12_5 H 0.669854 -0.153114 0.488168 0.024 Uiso 0.590(11) 1 calc R . P B 2
C13_5 C 0.8716(8) -0.2022(4) 0.4689(2) 0.0232(9) Uani 0.590(11) 1 d D U P B 2
H13_5 H 0.836287 -0.255982 0.455335 0.028 Uiso 0.590(11) 1 calc R . P B 2
C14_5 C 1.0240(8) -0.1830(4) 0.4696(2) 0.0226(8) Uani 0.590(11) 1 d D U P B 2
H14_5 H 1.091183 -0.224417 0.456616 0.027 Uiso 0.590(11) 1 calc R . P B 2
C15_5 C 1.0762(6) -0.1027(5) 0.4894(2) 0.0219(8) Uani 0.590(11) 1 d D U P B 2
H15_5 H 1.178480 -0.090273 0.489752 0.026 Uiso 0.590(11) 1 calc R . P B 2
C16_5 C 0.9762(6) -0.0400(4) 0.5088(3) 0.0201(8) Uani 0.590(11) 1 d D U P B 2
H16_5 H 1.011972 0.014932 0.521114 0.024 Uiso 0.590(11) 1 calc R . P B 2

loop_
_atom_site_aniso_label
_atom_site_aniso_U_11
_atom_site_aniso_U_22
_atom_site_aniso_U_33
_atom_site_aniso_U_23
_atom_site_aniso_U_13
_atom_site_aniso_U_12
C11 0.0142(10) 0.0169(10) 0.0197(12) -0.0015(9) -0.0004(9) 0.0018(9)
C1 0.0145(10) 0.0182(11) 0.0153(10) -0.0009(8) -0.0014(8) 0.0005(8)
C16 0.0270(13) 0.0176(11) 0.0199(12) 0.0008(9) 0.0009(10) -0.0004(9)
C2 0.0147(10) 0.0158(10) 0.0180(11) 0.0003(9) -0.0007(8) 0.0012(8)
C15 0.0270(13) 0.0255(12) 0.0195(12) -0.0013(10) 0.0034(10) -0.0011(11)
C3 0.0184(10) 0.0189(11) 0.0174(11) 0.0017(9) -0.0016(9) 0.0029(9)
C14 0.0238(12) 0.0231(12) 0.0285(13) -0.0099(11) 0.0060(10) -0.0017(10)
C13 0.0326(14) 0.0177(11) 0.0387(16) -0.0056(11) 0.0122(12) -0.0053(11)
C12 0.0267(13) 0.0197(11) 0.0268(14) -0.0017(10) 0.0111(11) -0.0021(10)
C10 0.0141(10) 0.0185(10) 0.0157(10) -0.0005(8) 0.0014(9) 0.0005(9)
C17 0.0168(11) 0.0166(10) 0.0157(10) -0.0031(8) 0.0006(9) -0.0006(9)
C18 0.0162(11) 0.0203(11) 0.0251(12) 0.0018(10) -0.0018(10) -0.0003(9)
C19 0.0269(13) 0.0200(11) 0.0302(14) 0.0040(10) -0.0019(12) -0.0013(10)
C20 0.0238(14) 0.0290(13) 0.0345(15) 0.0050(11) -0.0017(11) -0.0096(11)
C21 0.0172(12) 0.0346(14) 0.0333(15) 0.0017(12) -0.0048(11) -0.0045(11)
C22 0.0179(12) 0.0232(12) 0.0232(13) -0.0002(10) -0.0025(10) 0.0015(10)
O1 0.0208(9) 0.0224(9) 0.0282(10) -0.0106(7) -0.0070(7) 0.0011(7)
O2 0.0171(8) 0.0193(8) 0.0264(9) -0.0039(7) -0.0033(7) 0.0033(6)
C1' 0.0170(10) 0.0169(10) 0.0170(11) -0.0007(9) 0.0019(9) -0.0014(8)
C2' 0.0175(11) 0.0178(10) 0.0165(11) -0.0025(9) -0.0015(9) 0.0001(9)
C3' 0.0188(11) 0.0185(11) 0.0218(12) -0.0021(9) 0.0018(10) -0.0020(9)
C10' 0.0182(11) 0.0179(11) 0.0137(10) 0.0006(8) 0.0027(9) -0.0026(9)
C17' 0.0211(12) 0.0221(11) 0.0154(11) -0.0037(9) 0.0021(10) 0.0033(9)
C18' 0.0252(13) 0.0253(12) 0.0213(12) 0.0005(10) 0.0045(11) -0.0018(10)
C19' 0.0418(17) 0.0233(13) 0.0298(14) 0.0031(11) 0.0125(13) 0.0022(12)
C20' 0.0458(18) 0.0336(15) 0.0267(15) 0.0083(12) 0.0108(13) 0.0200(13)
C21' 0.0350(16) 0.0434(16) 0.0251(14) 0.0002(12) -0.0035(12) 0.0168(13)
C22' 0.0241(12) 0.0298(13) 0.0231(13) -0.0042(10) -0.0013(11) 0.0054(11)
O1' 0.0181(8) 0.0218(8) 0.0287(10) -0.0043(7) 0.0014(7) 0.0029(7)
O2' 0.0229(9) 0.0177(8) 0.0259(9) -0.0041(7) -0.0033(8) 0.0000(7)
Br1_1 0.03892(17) 0.03489(16) 0.03675(17) 0.00310(13) 0.01412(14) -0.01405(13)
Cl1_1 0.0255(3) 0.0240(3) 0.0197(3) 0.0053(2) -0.0059(2) -0.0033(2)
C4_1 0.0148(8) 0.0163(9) 0.0193(8) -0.0014(6) 0.0009(6) 0.0011(7)
C5_1 0.0193(8) 0.0143(8) 0.0208(8) -0.0013(7) -0.0019(6) 0.0017(7)
C6_1 0.0199(8) 0.0191(9) 0.0275(10) -0.0054(7) -0.0014(7) -0.0002(7)
C7_1 0.0232(10) 0.0200(10) 0.0317(9) -0.0045(7) 0.0019(7) -0.0012(8)
C8_1 0.0202(8) 0.0221(10) 0.0292(9) -0.0019(8) 0.0055(7) -0.0018(7)
C9_1 0.0202(8) 0.0188(9) 0.0224(9) 0.0003(7) 0.0036(7) -0.0002(7)
Br1_2 0.01910(14) 0.0566(6) 0.03583(18) -0.0040(2) -0.00460(12) -0.0018(2)
Cl1_2 0.0274(5) 0.0415(4) 0.0354(9) 0.0167(6) 0.0015(4) -0.0095(5)
C4_2 0.0193(6) 0.0163(10) 0.0175(9) -0.0029(8) 0.0014(5) 0.0017(6)
C5_2 0.0236(7) 0.0190(9) 0.0217(8) 0.0005(7) 0.0028(6) 0.0012(6)
C6_2 0.0279(8) 0.0259(12) 0.0245(10) 0.0013(8) 0.0006(9) 0.0058(9)
C7_2 0.0276(8) 0.0303(14) 0.0241(10) -0.0004(9) -0.0002(8) 0.0054(9)
C8_2 0.0228(8) 0.0263(15) 0.0207(9) -0.0043(10) -0.0007(7) 0.0059(7)
C9_2 0.0193(6) 0.0179(17) 0.0194(11) -0.0041(12) 0.0010(6) 0.0013(7)
Br1_3 0.01910(14) 0.0566(6) 0.03583(18) -0.0040(2) -0.00460(12) -0.0018(2)
Cl1_3 0.0274(5) 0.0415(4) 0.0354(9) 0.0167(6) 0.0015(4) -0.0095(5)
C4_3 0.0193(6) 0.0163(10) 0.0175(9) -0.0029(8) 0.0014(5) 0.0017(6)
C5_3 0.0236(7) 0.0190(9) 0.0217(8) 0.0005(7) 0.0028(6) 0.0012(6)
C6_3 0.0279(8) 0.0259(12) 0.0245(10) 0.0013(8) 0.0006(9) 0.0058(9)
C7_3 0.0276(8) 0.0303(14) 0.0241(10) -0.0004(9) -0.0002(8) 0.0054(9)
C8_3 0.0228(8) 0.0263(15) 0.0207(9) -0.0043(10) -0.0007(7) 0.0059(7)
C9_3 0.0193(6) 0.0179(17) 0.0194(11) -0.0041(12) 0.0010(6) 0.0013(7)
C11_4 0.0215(8) 0.0196(9) 0.0174(9) 0.0020(8) 0.0007(7) 0.0012(8)
C12_4 0.0218(12) 0.0185(8) 0.020(2) 0.0027(11) -0.0032(15) 0.0029(11)
C13_4 0.0224(15) 0.0187(10) 0.029(2) -0.0003(11) -0.0007(16) 0.0016(13)
C14_4 0.0224(14) 0.0206(15) 0.0248(18) 0.0022(11) -0.0014(15) 0.0013(12)
C15_4 0.0214(11) 0.0217(18) 0.0226(13) 0.0016(16) 0.0022(11) -0.0002(12)
C16_4 0.0216(8) 0.0217(16) 0.0170(16) 0.0024(18) 0.0005(7) 0.0006(10)
C11_5 0.0215(8) 0.0196(9) 0.0174(9) 0.0020(8) 0.0007(7) 0.0012(8)
C12_5 0.0218(12) 0.0185(8) 0.020(2) 0.0027(11) -0.0032(15) 0.0029(11)
C13_5 0.0224(15) 0.0187(10) 0.029(2) -0.0003(11) -0.0007(16) 0.0016(13)
C14_5 0.0224(14) 0.0206(15) 0.0248(18) 0.0022(11) -0.0014(15) 0.0013(12)
C15_5 0.0214(11) 0.0217(18) 0.0226(13) 0.0016(16) 0.0022(11) -0.0002(12)
C16_5 0.0216(8) 0.0217(16) 0.0170(16) 0.0024(18) 0.0005(7) 0.0006(10)

loop_
_atom_type_symbol
_atom_type_description
_atom_type_scat_dispersion_real
_atom_type_scat_dispersion_imag
_atom_type_scat_source
C C 0.0181 0.0091 'International Tables Vol C Tables 4.2.6.8 and 6.1.1.4'
H H 0.0000 0.0000 'International Tables Vol C Tables 4.2.6.8 and 6.1.1.4'
Br Br -0.6763 1.2805 'International Tables Vol C Tables 4.2.6.8 and 6.1.1.4'
Cl Cl 0.3639 0.7018 'International Tables Vol C Tables 4.2.6.8 and 6.1.1.4'
O O 0.0492 0.0322 'International Tables Vol C Tables 4.2.6.8 and 6.1.1.4'

loop_
_exptl_crystal_face_index_h
_exptl_crystal_face_index_k
_exptl_crystal_face_index_l
_exptl_crystal_face_perp_dist
0 9 4 0.0470
0 -9 -4 0.0470
-5 0 -7 0.0913
5 0 7 0.0913
0 -1 0 0.0520
0 1 0 0.0520
5 0 1 0.0920
-5 0 -1 0.0920
0 0 -1 0.0971
0 0 1 0.0971
0 4 -5 0.0580
0 -4 5 0.0580
3 0 -5 0.0948
-4 0 5 0.1056
-1 1 -5 0.0810
1 -1 5 0.0810
2 -5 -2 0.0695
-1 -1 -5 0.0686
0 3 5 0.0556
-2 5 -3 0.0699
2 -5 3 0.0699
1 3 -5 0.0675

loop_
_geom_angle_atom_site_label_1
_geom_angle_atom_site_label_2
_geom_angle_atom_site_label_3
_geom_angle
C16 C11 C2 119.5(2)
C12 C11 C16 117.9(2)
C12 C11 C2 122.5(2)
C3 C1 C2 58.37(15)
C10 C1 C2 117.0(2)
C10 C1 C3 114.2(2)
C10 C1 C4_1 112.99(19)
C4_1 C1 C2 121.91(19)
C4_1 C1 C3 122.0(2)
C15 C16 C11 121.2(2)
C11 C2 C1 118.7(2)
C3 C2 C11 117.5(2)
C3 C2 C1 59.49(15)
C17 C2 C11 113.3(2)
C17 C2 C1 118.34(19)
C17 C2 C3 119.5(2)
C14 C15 C16 120.2(2)
C2 C3 C1 62.14(16)
C15 C14 C13 119.2(2)
C14 C13 C12 120.7(3)
C11 C12 C13 120.8(3)
O1 C10 C1 116.5(2)
O2 C10 C1 120.0(2)
O2 C10 O1 123.5(2)
C18 C17 C2 122.0(2)
C22 C17 C2 119.3(2)
C22 C17 C18 118.5(2)
C19 C18 C17 121.0(2)
C20 C19 C18 119.9(3)
C19 C20 C21 119.7(3)
C20 C21 C22 120.2(3)
C17 C22 C21 120.7(2)
C3' C1' C2' 58.21(16)
C10' C1' C2' 113.0(2)
C10' C1' C3' 116.2(2)
C10' C1' C4_2 113.2(3)
C4_2 C1' C2' 122.1(3)
C4_2 C1' C3' 123.3(2)
C4_3 C1' C2' 119.1(15)
C4_3 C1' C3' 117.8(11)
C4_3 C1' C10' 118.5(15)
C3' C2' C1' 58.72(15)
C3' C2' C17' 118.2(2)
C3' C2' C11_4 121.0(6)
C3' C2' C11_5 115.9(4)
C17' C2' C1' 118.9(2)
C11_4 C2' C1' 118.8(8)
C11_4 C2' C17' 111.9(8)
C11_5 C2' C1' 118.7(6)
C11_5 C2' C17' 115.0(6)
C2' C3' C1' 63.07(16)
O1' C10' C1' 121.3(2)
O1' C10' O2' 124.0(2)
O2' C10' C1' 114.7(2)
C18' C17' C2' 121.5(2)
C22' C17' C2' 119.3(2)
C22' C17' C18' 119.1(3)
C19' C18' C17' 120.1(3)
C20' C19' C18' 120.0(3)
C21' C20' C19' 120.2(3)
C20' C21' C22' 119.9(3)
C17' C22' C21' 120.6(3)
C5_1 C4_1 C1 123.97(19)
C5_1 C4_1 C9_1 117.01(19)
C9_1 C4_1 C1 118.87(19)
C4_1 C5_1 Cl1_1 120.80(16)
C6_1 C5_1 Cl1_1 117.05(16)
C6_1 C5_1 C4_1 122.15(19)
C5_1 C6_1 C7_1 120.1(2)
C8_1 C7_1 C6_1 118.2(2)
C7_1 C8_1 Br1_1 119.97(17)
C9_1 C8_1 Br1_1 118.35(18)
C9_1 C8_1 C7_1 121.7(2)
C8_1 C9_1 C4_1 120.9(2)
C5_2 C4_2 C1' 124.6(2)
C5_2 C4_2 C9_2 116.7(2)
C9_2 C4_2 C1' 118.5(2)
C4_2 C5_2 Cl1_2 121.13(18)
C6_2 C5_2 Cl1_2 116.56(18)
C6_2 C5_2 C4_2 122.3(2)
C7_2 C6_2 C5_2 120.2(2)
C8_2 C7_2 C6_2 117.9(2)
C7_2 C8_2 Br1_2 120.64(18)
C7_2 C8_2 C9_2 121.9(2)
C9_2 C8_2 Br1_2 117.43(19)
C8_2 C9_2 C4_2 121.0(2)
C5_3 C4_3 C1' 123.0(7)
C5_3 C4_3 C9_3 116.9(3)
C9_3 C4_3 C1' 119.7(5)
C4_3 C5_3 Cl1_3 121.0(3)
C6_3 C5_3 Cl1_3 117.0(3)
C6_3 C5_3 C4_3 121.9(4)
C5_3 C6_3 C7_3 120.1(4)
C8_3 C7_3 C6_3 118.0(3)
C7_3 C8_3 Br1_3 120.6(3)
C7_3 C8_3 C9_3 121.5(4)
C9_3 C8_3 Br1_3 117.6(3)
C8_3 C9_3 C4_3 120.9(3)
C12_4 C11_4 C2' 120.4(5)
C12_4 C11_4 C16_4 118.3(3)
C16_4 C11_4 C2' 121.3(5)
C13_4 C12_4 C11_4 121.2(4)
C14_4 C13_4 C12_4 119.2(4)
C15_4 C14_4 C13_4 120.4(4)
C14_4 C15_4 C16_4 120.2(4)
C15_4 C16_4 C11_4 120.4(4)
C12_5 C11_5 C2' 119.0(4)
C12_5 C11_5 C16_5 118.0(3)
C16_5 C11_5 C2' 122.8(4)
C13_5 C12_5 C11_5 121.4(3)
C14_5 C13_5 C12_5 119.5(4)
C15_5 C14_5 C13_5 120.3(3)
C14_5 C15_5 C16_5 120.3(4)
C15_5 C16_5 C11_5 120.5(3)

loop_
_geom_bond_atom_site_label_1
_geom_bond_atom_site_label_2
_geom_bond_distance
C11 C16 1.396(4)
C11 C2 1.515(3)
C11 C12 1.390(3)
C1 C2 1.563(3)
C1 C3 1.523(3)
C1 C10 1.497(3)
C1 C4_1 1.506(3)
C16 C15 1.393(4)
C2 C3 1.505(3)
C2 C17 1.503(3)
C15 C14 1.383(4)
C14 C13 1.383(4)
C13 C12 1.392(4)
C10 O1 1.287(3)
C10 O2 1.247(3)
C17 C18 1.396(3)
C17 C22 1.389(4)
C18 C19 1.387(4)
C19 C20 1.386(4)
C20 C21 1.387(4)
C21 C22 1.390(4)
C1' C2' 1.573(3)
C1' C3' 1.507(3)
C1' C10' 1.504(3)
C1' C4_2 1.503(3)
C1' C4_3 1.503(3)
C2' C3' 1.499(3)
C2' C17' 1.511(3)
C2' C11_4 1.505(4)
C2' C11_5 1.505(3)
C10' O1' 1.238(3)
C10' O2' 1.296(3)
C17' C18' 1.394(4)
C17' C22' 1.387(4)
C18' C19' 1.394(4)
C19' C20' 1.382(5)
C20' C21' 1.378(5)
C21' C22' 1.393(4)
Br1_1 C8_1 1.901(2)
Cl1_1 C5_1 1.737(2)
C4_1 C5_1 1.393(3)
C4_1 C9_1 1.397(3)
C5_1 C6_1 1.388(3)
C6_1 C7_1 1.390(3)
C7_1 C8_1 1.384(3)
C8_1 C9_1 1.383(3)
Br1_2 C8_2 1.895(2)
Cl1_2 C5_2 1.739(2)
C4_2 C5_2 1.394(3)
C4_2 C9_2 1.397(3)
C5_2 C6_2 1.390(3)
C6_2 C7_2 1.390(3)
C7_2 C8_2 1.382(3)
C8_2 C9_2 1.384(3)
Br1_3 C8_3 1.898(3)
Cl1_3 C5_3 1.738(3)
C4_3 C5_3 1.394(3)
C4_3 C9_3 1.397(3)
C5_3 C6_3 1.390(3)
C6_3 C7_3 1.391(4)
C7_3 C8_3 1.383(4)
C8_3 C9_3 1.385(3)
C11_4 C12_4 1.398(4)
C11_4 C16_4 1.400(4)
C12_4 C13_4 1.392(5)
C13_4 C14_4 1.388(6)
C14_4 C15_4 1.380(6)
C15_4 C16_4 1.393(5)
C11_5 C12_5 1.399(4)
C11_5 C16_5 1.401(4)
C12_5 C13_5 1.391(4)
C13_5 C14_5 1.387(6)
C14_5 C15_5 1.380(6)
C15_5 C16_5 1.394(5)

loop_
_exptl_oxdiff_crystal_face_indexfrac_h
_exptl_oxdiff_crystal_face_indexfrac_k
_exptl_oxdiff_crystal_face_indexfrac_l
_exptl_oxdiff_crystal_face_x
_exptl_oxdiff_crystal_face_y
_exptl_oxdiff_crystal_face_z
-0.0043 8.9966 4.0175 0.2425 -0.4357 -0.8476
0.0043 -8.9966 -4.0175 -0.2425 0.4357 0.8476
-5.0019 0.0048 -6.9572 -0.4493 0.7137 -0.4067
5.0019 -0.0048 6.9572 0.4493 -0.7137 0.4067
0.0007 -1.0001 -0.0024 -0.0041 0.0509 0.0938
-0.0007 1.0001 0.0024 0.0041 -0.0509 -0.0938
4.9994 0.0014 0.9638 0.1405 -0.7476 0.4118
-4.9994 -0.0014 -0.9638 -0.1405 0.7476 -0.4118
-0.0004 0.0010 -0.9989 -0.0515 -0.0057 0.0009
0.0004 -0.0010 0.9989 0.0515 0.0057 -0.0009
-0.0048 4.0055 -4.9848 -0.2410 -0.2319 -0.3710
0.0048 -4.0055 4.9848 0.2410 0.2319 0.3710
2.9973 0.0066 -5.0156 -0.2038 -0.4802 0.2518
-3.9971 -0.0071 5.0226 0.1860 0.6308 -0.3344
-1.0026 1.0048 -4.9851 -0.2710 0.0715 -0.1721
1.0026 -1.0048 4.9851 0.2710 -0.0715 0.1721
2.0021 -4.9974 -2.0240 -0.0877 -0.0580 0.6358
-1.0012 -0.9954 -4.9899 -0.2792 0.1733 0.0155
0.0001 2.9951 5.0018 0.2695 -0.1245 -0.2857
-2.0042 5.0025 -2.9705 -0.1696 0.0297 -0.6315
2.0042 -5.0025 2.9705 0.1696 -0.0297 0.6315
0.9957 3.0059 -4.9942 -0.2272 -0.3317 -0.1946
